data_1508289
loop_
_publ_author_name
'Ma, Ai-Jun'
'Tu, Yong-Qiang'
'Peng, Jin-Bao'
'Dou, Qing-Yun'
'Hou, Si-Hua'
'Zhang, Fu-Min'
'Wang, Shao-Hua'

_publ_section_title
;
 Total synthesis of (-)-FR901483.
;
_journal_issue 14
_journal_name_full 'Organic letters'
_journal_page_first 3604
_journal_page_last 3607
_journal_paper_doi 10.1021/ol301331t
_journal_volume 14
_journal_year 2012
_chemical_formula_sum 'C33 H37 N3 O4'
_chemical_formula_weight 539.66
_chemical_name_systematic
; 
 ? 
;
_space_group_IT_number 19
_symmetry_cell_setting orthorhombic
_symmetry_space_group_name_Hall 'P 2ac 2ab'
_symmetry_space_group_name_H-M 'P 21 21 21'
_atom_sites_solution_hydrogens geom
_atom_sites_solution_primary direct
_atom_sites_solution_secondary difmap
_audit_creation_method SHELXL-97
_cell_angle_alpha 90.00
_cell_angle_beta 90.00
_cell_angle_gamma 90.00
_cell_formula_units_Z 4
_cell_length_a 8.798(2)
_cell_length_b 11.027(3)
_cell_length_c 30.298(7)
_cell_measurement_reflns_used 2005
_cell_measurement_temperature 296(2)
_cell_measurement_theta_max 17.21
_cell_measurement_theta_min 2.28
_cell_volume 2939.4(12)
_computing_cell_refinement 'Bruker SAINT'
_computing_data_collection 'Bruker APEX2'
_computing_data_reduction 'Bruker SAINT'
_computing_molecular_graphics 'Bruker SHELXTL'
_computing_publication_material 'Bruker SHELXTL'
_computing_structure_refinement 'SHELXL-97 (Sheldrick, 2008)'
_computing_structure_solution 'SHELXS-97 (Sheldrick, 2008)'
_diffrn_ambient_temperature 296(2)
_diffrn_measured_fraction_theta_full 0.999
_diffrn_measured_fraction_theta_max 0.999
_diffrn_measurement_device_type 'Bruker APEX-II CCD'
_diffrn_measurement_method '\f and \w scans'
_diffrn_radiation_monochromator graphite
_diffrn_radiation_source 'fine-focus sealed tube'
_diffrn_radiation_type MoK\a
_diffrn_radiation_wavelength 0.71073
_diffrn_reflns_av_R_equivalents 0.0854
_diffrn_reflns_av_sigmaI/netI 0.0924
_diffrn_reflns_limit_h_max 10
_diffrn_reflns_limit_h_min -9
_diffrn_reflns_limit_k_max 13
_diffrn_reflns_limit_k_min -12
_diffrn_reflns_limit_l_max 36
_diffrn_reflns_limit_l_min -36
_diffrn_reflns_number 21458
_diffrn_reflns_theta_full 25.49
_diffrn_reflns_theta_max 25.49
_diffrn_reflns_theta_min 2.28
_exptl_absorpt_coefficient_mu 0.080
_exptl_absorpt_correction_T_max 0.9880
_exptl_absorpt_correction_T_min 0.9833
_exptl_absorpt_correction_type multi-scan
_exptl_absorpt_process_details SADABS
_exptl_crystal_colour colorless
_exptl_crystal_density_diffrn 1.220
_exptl_crystal_density_method 'not measured'
_exptl_crystal_description block
_exptl_crystal_F_000 1152
_exptl_crystal_size_max 0.21
_exptl_crystal_size_mid 0.16
_exptl_crystal_size_min 0.15
_refine_diff_density_max 0.134
_refine_diff_density_min -0.125
_refine_diff_density_rms 0.031
_refine_ls_abs_structure_details 'Flack H D (1983), Acta Cryst. A39, 876-881'
_refine_ls_abs_structure_Flack -0.9(19)
_refine_ls_extinction_coef 0.0056(9)
_refine_ls_extinction_expression Fc^*^=kFc[1+0.001xFc^2^\l^3^/sin(2\q)]^-1/4^
_refine_ls_extinction_method SHELXL
_refine_ls_goodness_of_fit_ref 1.011
_refine_ls_hydrogen_treatment constr
_refine_ls_matrix_type full
_refine_ls_number_parameters 363
_refine_ls_number_reflns 5484
_refine_ls_number_restraints 0
_refine_ls_restrained_S_all 1.011
_refine_ls_R_factor_all 0.1322
_refine_ls_R_factor_gt 0.0581
_refine_ls_shift/su_max 0.000
_refine_ls_shift/su_mean 0.000
_refine_ls_structure_factor_coef Fsqd
_refine_ls_weighting_details 'calc w=1/[\s^2^(Fo^2^)+(0.0466P)^2^+0.0000P] where P=(Fo^2^+2Fc^2^)/3'
_refine_ls_weighting_scheme calc
_refine_ls_wR_factor_gt 0.1113
_refine_ls_wR_factor_ref 0.1383
_reflns_number_gt 2865
_reflns_number_total 5484
_reflns_threshold_expression >2sigma(I)
_cod_data_source_file ol301331t_si_005.cif
_cod_data_source_block p21212121
_cod_depositor_comments
;
The following automatic conversions were performed:

'_symmetry_cell_setting' value 'Orthorhombic' changed to
'orthorhombic' according to
/home/saulius/struct/CIF-dictionaries/cif_core.dic dictionary named
'cif_core.dic' version 2.4.2 from 2011-04-26.

Automatic conversion script
Id: cif_fix_values 1891 2012-01-12 08:04:46Z andrius 

 Adding full bibliography for 1508287--1508289.cif.
;
_cod_original_cell_volume 2939.2(12)
_cod_original_sg_symbol_H-M P2(1)2(1)2(1)
_cod_database_code 1508289

loop_
_symmetry_equiv_pos_as_xyz
'x, y, z'
'-x+1/2, -y, z+1/2'
'-x, y+1/2, -z+1/2'
'x+1/2, -y+1/2, -z'

loop_
_atom_site_label
_atom_site_type_symbol
_atom_site_fract_x
_atom_site_fract_y
_atom_site_fract_z
_atom_site_U_iso_or_equiv
_atom_site_adp_type
_atom_site_occupancy
_atom_site_symmetry_multiplicity
_atom_site_calc_flag
_atom_site_refinement_flags
C1 C 0.3966(4) 0.6138(3) 0.14172(11) 0.0585(9) Uani 1 1 d .
H1 H 0.3163 0.6507 0.1238 0.070 Uiso 1 1 calc R
C2 C 0.3233(5) 0.5452(3) 0.17938(12) 0.0780(12) Uani 1 1 d .
H2A H 0.2516 0.4869 0.1675 0.094 Uiso 1 1 calc R
H2B H 0.4009 0.5006 0.1953 0.094 Uiso 1 1 calc R
C3 C 0.2411(5) 0.6286(4) 0.21111(12) 0.0737(11) Uani 1 1 d .
H3A H 0.2049 0.5817 0.2361 0.088 Uiso 1 1 calc R
H3B H 0.1533 0.6633 0.1964 0.088 Uiso 1 1 calc R
C4 C 0.3421(4) 0.7299(3) 0.22765(10) 0.0614(10) Uani 1 1 d .
C5 C 0.4559(6) 0.6902(5) 0.26143(14) 0.0924(14) Uani 1 1 d .
C6 C 0.3857(6) 0.7603(4) 0.29763(13) 0.0972(14) Uani 1 1 d .
H6A H 0.4516 0.8221 0.3100 0.117 Uiso 1 1 calc R
H6B H 0.3414 0.7104 0.3207 0.117 Uiso 1 1 calc R
C7 C 0.2717(5) 0.8084(4) 0.26488(10) 0.0779(12) Uani 1 1 d .
H7A H 0.2806 0.8949 0.2597 0.093 Uiso 1 1 calc R
H7B H 0.1676 0.7867 0.2719 0.093 Uiso 1 1 calc R
C8 C 0.4082(4) 0.7985(3) 0.18884(10) 0.0601(9) Uani 1 1 d .
H8A H 0.4733 0.8631 0.1996 0.072 Uiso 1 1 calc R
H8B H 0.3265 0.8351 0.1720 0.072 Uiso 1 1 calc R
C9 C 0.4999(4) 0.7144(3) 0.15900(9) 0.0508(8) Uani 1 1 d .
H9 H 0.5742 0.6744 0.1782 0.061 Uiso 1 1 calc R
C10 C 0.5919(4) 0.7760(3) 0.12290(10) 0.0529(9) Uani 1 1 d .
H10 H 0.6746 0.7207 0.1149 0.063 Uiso 1 1 calc R
C11 C 0.5116(4) 0.8118(3) 0.08017(10) 0.0591(10) Uani 1 1 d .
H11 H 0.4735 0.7365 0.0671 0.071 Uiso 1 1 calc R
C12 C 0.6243(4) 0.8651(3) 0.04713(10) 0.0707(11) Uani 1 1 d .
H12A H 0.6514 0.9462 0.0568 0.085 Uiso 1 1 calc R
H12B H 0.7161 0.8164 0.0477 0.085 Uiso 1 1 calc R
C13 C 0.5694(4) 0.8723(3) 0.00035(11) 0.0591(9) Uani 1 1 d .
C14 C 0.4930(5) 0.9716(3) -0.01531(11) 0.0700(11) Uani 1 1 d .
H14 H 0.4723 1.0353 0.0039 0.084 Uiso 1 1 calc R
C15 C 0.4458(4) 0.9805(3) -0.05870(12) 0.0664(10) Uani 1 1 d .
H15 H 0.3921 1.0482 -0.0683 0.080 Uiso 1 1 calc R
C16 C 0.4792(4) 0.8884(3) -0.08744(11) 0.0577(9) Uani 1 1 d .
C17 C 0.5541(4) 0.7872(3) -0.07242(11) 0.0632(10) Uani 1 1 d .
H17 H 0.5739 0.7232 -0.0916 0.076 Uiso 1 1 calc R
C18 C 0.5994(4) 0.7805(3) -0.02923(11) 0.0604(10) Uani 1 1 d .
H18 H 0.6519 0.7122 -0.0196 0.072 Uiso 1 1 calc R
C19 C 0.3995(5) 0.4554(4) 0.08770(13) 0.0852(13) Uani 1 1 d .
H19A H 0.3116 0.4965 0.0755 0.102 Uiso 1 1 calc R
H19B H 0.3643 0.3882 0.1056 0.102 Uiso 1 1 calc R
C20 C 0.4981(5) 0.4104(3) 0.05175(13) 0.0655(10) Uani 1 1 d .
C21 C 0.4978(5) 0.4649(4) 0.01054(15) 0.0813(12) Uani 1 1 d .
H21 H 0.4354 0.5315 0.0055 0.098 Uiso 1 1 calc R
C22 C 0.5876(7) 0.4224(5) -0.02281(15) 0.1018(16) Uani 1 1 d .
H22 H 0.5868 0.4606 -0.0502 0.122 Uiso 1 1 calc R
C23 C 0.6790(6) 0.3235(5) -0.01606(18) 0.0987(16) Uani 1 1 d .
H23 H 0.7393 0.2938 -0.0388 0.118 Uiso 1 1 calc R
C24 C 0.6805(6) 0.2697(4) 0.02381(19) 0.0956(14) Uani 1 1 d .
H24 H 0.7433 0.2031 0.0286 0.115 Uiso 1 1 calc R
C25 C 0.5907(5) 0.3118(4) 0.05757(14) 0.0786(12) Uani 1 1 d .
H25 H 0.5928 0.2728 0.0848 0.094 Uiso 1 1 calc R
C26 C 0.7836(4) 0.8704(4) 0.16793(11) 0.0701(11) Uani 1 1 d .
H26A H 0.8391 0.7973 0.1603 0.084 Uiso 1 1 calc R
H26B H 0.7455 0.8614 0.1978 0.084 Uiso 1 1 calc R
C27 C 0.8879(4) 0.9776(3) 0.16565(12) 0.0611(10) Uani 1 1 d .
C28 C 1.0019(5) 0.9866(4) 0.19564(16) 0.0986(14) Uani 1 1 d .
H28 H 1.0122 0.9276 0.2174 0.118 Uiso 1 1 calc R
C29 C 1.1019(6) 1.0816(6) 0.1942(2) 0.130(2) Uani 1 1 d .
H29 H 1.1804 1.0854 0.2147 0.156 Uiso 1 1 calc R
C30 C 1.0885(6) 1.1682(5) 0.1641(2) 0.116(2) Uani 1 1 d .
H30 H 1.1567 1.2327 0.1638 0.139 Uiso 1 1 calc R
C31 C 0.9756(7) 1.1628(4) 0.13369(17) 0.1129(18) Uani 1 1 d .
H31 H 0.9657 1.2235 0.1126 0.135 Uiso 1 1 calc R
C32 C 0.8751(6) 1.0662(4) 0.13437(14) 0.0884(13) Uani 1 1 d .
H32 H 0.7983 1.0616 0.1133 0.106 Uiso 1 1 calc R
C33 C 0.3722(5) 0.9925(3) -0.14950(12) 0.0878(13) Uani 1 1 d .
H33A H 0.2795 1.0078 -0.1338 0.132 Uiso 1 1 calc R
H33B H 0.3498 0.9787 -0.1801 0.132 Uiso 1 1 calc R
H33C H 0.4383 1.0614 -0.1468 0.132 Uiso 1 1 calc R
N1 N 0.3776(4) 0.8897(3) 0.08769(9) 0.0627(8) Uani 1 1 d .
N2 N 0.4050(4) 0.9930(4) 0.10070(9) 0.0677(9) Uani 1 1 d .
N3 N 0.4120(5) 1.0904(4) 0.11217(12) 0.0996(12) Uani 1 1 d .
O1 O 0.5630(5) 0.6238(5) 0.25969(12) 0.182(2) Uani 1 1 d .
O2 O 0.4866(3) 0.5379(2) 0.11410(7) 0.0661(7) Uani 1 1 d .
O3 O 0.6603(3) 0.88567(19) 0.13850(7) 0.0577(6) Uani 1 1 d .
O4 O 0.4445(3) 0.8887(2) -0.13158(7) 0.0725(7) Uani 1 1 d .

loop_
_atom_site_aniso_label
_atom_site_aniso_U_11
_atom_site_aniso_U_22
_atom_site_aniso_U_33
_atom_site_aniso_U_23
_atom_site_aniso_U_13
_atom_site_aniso_U_12
C1 0.048(2) 0.058(2) 0.069(2) -0.007(2) 0.0021(19) 0.000(2)
C2 0.078(3) 0.063(3) 0.093(3) -0.001(2) 0.016(2) -0.010(2)
C3 0.069(3) 0.081(3) 0.071(2) 0.005(2) 0.019(2) -0.002(3)
C4 0.057(2) 0.073(3) 0.054(2) -0.0014(19) 0.0035(19) 0.010(2)
C5 0.071(3) 0.132(4) 0.075(3) 0.025(3) -0.004(3) 0.010(3)
C6 0.121(4) 0.100(3) 0.070(3) 0.002(2) -0.004(3) -0.025(3)
C7 0.080(3) 0.091(3) 0.062(2) -0.004(2) 0.011(2) 0.000(3)
C8 0.062(2) 0.058(2) 0.061(2) -0.0078(18) 0.0013(19) 0.002(2)
C9 0.047(2) 0.050(2) 0.0550(18) -0.0048(16) -0.0036(17) -0.003(2)
C10 0.046(2) 0.052(2) 0.061(2) -0.0108(17) -0.0048(17) -0.001(2)
C11 0.052(2) 0.062(2) 0.063(2) -0.0050(18) 0.0002(19) -0.008(2)
C12 0.060(3) 0.087(3) 0.065(2) -0.002(2) 0.004(2) -0.010(2)
C13 0.048(2) 0.068(2) 0.062(2) 0.000(2) 0.0044(18) -0.001(2)
C14 0.078(3) 0.063(2) 0.069(2) -0.011(2) 0.006(2) 0.009(2)
C15 0.071(3) 0.050(2) 0.078(2) 0.0058(19) 0.002(2) 0.017(2)
C16 0.055(2) 0.053(2) 0.065(2) 0.000(2) 0.006(2) -0.004(2)
C17 0.073(3) 0.055(2) 0.062(2) -0.0003(19) 0.005(2) 0.004(2)
C18 0.054(2) 0.057(2) 0.070(2) 0.0083(19) 0.004(2) 0.008(2)
C19 0.070(3) 0.084(3) 0.101(3) -0.039(2) 0.008(3) -0.021(3)
C20 0.065(3) 0.052(2) 0.080(3) -0.018(2) 0.003(2) -0.018(2)
C21 0.077(3) 0.068(3) 0.098(3) -0.009(3) -0.007(3) 0.003(3)
C22 0.121(5) 0.101(4) 0.084(3) -0.009(3) 0.011(3) -0.023(4)
C23 0.099(4) 0.083(4) 0.113(4) -0.040(3) 0.032(3) -0.022(3)
C24 0.094(4) 0.062(3) 0.131(4) -0.023(3) 0.019(3) 0.002(3)
C25 0.093(3) 0.054(3) 0.089(3) -0.003(2) 0.003(3) -0.011(3)
C26 0.068(3) 0.072(3) 0.071(2) -0.006(2) -0.020(2) -0.005(2)
C27 0.054(3) 0.051(2) 0.078(2) -0.017(2) -0.002(2) -0.004(2)
C28 0.069(3) 0.088(3) 0.139(4) -0.006(3) -0.034(3) -0.008(3)
C29 0.077(4) 0.096(4) 0.217(7) -0.013(4) -0.047(4) -0.016(4)
C30 0.070(4) 0.082(4) 0.197(6) -0.044(4) 0.025(4) -0.028(3)
C31 0.142(5) 0.074(3) 0.123(4) -0.022(3) 0.015(4) -0.037(4)
C32 0.106(4) 0.072(3) 0.087(3) -0.015(2) -0.010(3) -0.020(3)
C33 0.096(4) 0.077(3) 0.090(3) 0.021(2) -0.012(3) 0.006(3)
N1 0.056(2) 0.061(2) 0.0714(18) -0.0013(16) -0.0030(16) -0.002(2)
N2 0.064(2) 0.068(2) 0.071(2) 0.0098(19) -0.0006(17) 0.001(2)
N3 0.103(3) 0.065(2) 0.131(3) -0.006(2) 0.002(3) -0.001(3)
O1 0.133(4) 0.305(6) 0.107(2) 0.027(3) -0.028(2) 0.109(4)
O2 0.0557(15) 0.0583(14) 0.0844(15) -0.0246(13) 0.0021(14) -0.0006(14)
O3 0.0533(15) 0.0506(14) 0.0691(14) -0.0049(12) -0.0123(12) -0.0052(13)
O4 0.086(2) 0.0688(17) 0.0626(15) 0.0012(13) -0.0065(14) 0.0056(16)

loop_
_atom_type_symbol
_atom_type_description
_atom_type_scat_dispersion_real
_atom_type_scat_dispersion_imag
_atom_type_scat_source
C C 0.0033 0.0016 'International Tables Vol C Tables 4.2.6.8 and 6.1.1.4'
H H 0.0000 0.0000 'International Tables Vol C Tables 4.2.6.8 and 6.1.1.4'
N N 0.0061 0.0033 'International Tables Vol C Tables 4.2.6.8 and 6.1.1.4'
O O 0.0106 0.0060 'International Tables Vol C Tables 4.2.6.8 and 6.1.1.4'

loop_
_geom_angle_atom_site_label_1
_geom_angle_atom_site_label_2
_geom_angle_atom_site_label_3
_geom_angle
O2 C1 C2 112.7(3)
O2 C1 C9 107.3(3)
C2 C1 C9 111.0(3)
O2 C1 H1 108.6
C2 C1 H1 108.6
C9 C1 H1 108.6
C3 C2 C1 112.2(3)
C3 C2 H2A 109.2
C1 C2 H2A 109.2
C3 C2 H2B 109.2
C1 C2 H2B 109.2
H2A C2 H2B 107.9
C2 C3 C4 112.2(3)
C2 C3 H3A 109.2
C4 C3 H3A 109.2
C2 C3 H3B 109.2
C4 C3 H3B 109.2
H3A C3 H3B 107.9
C5 C4 C8 114.8(3)
C5 C4 C3 113.8(4)
C8 C4 C3 109.7(3)
C5 C4 C7 86.2(3)
C8 C4 C7 116.1(3)
C3 C4 C7 114.7(3)
O1 C5 C6 133.1(5)
O1 C5 C4 132.6(5)
C6 C5 C4 94.3(4)
C5 C6 C7 88.5(3)
C5 C6 H6A 113.9
C7 C6 H6A 113.9
C5 C6 H6B 113.9
C7 C6 H6B 113.9
H6A C6 H6B 111.1
C6 C7 C4 90.9(3)
C6 C7 H7A 113.5
C4 C7 H7A 113.5
C6 C7 H7B 113.5
C4 C7 H7B 113.5
H7A C7 H7B 110.8
C4 C8 C9 111.1(3)
C4 C8 H8A 109.4
C9 C8 H8A 109.4
C4 C8 H8B 109.4
C9 C8 H8B 109.4
H8A C8 H8B 108.0
C10 C9 C8 115.9(3)
C10 C9 C1 113.2(2)
C8 C9 C1 109.3(3)
C10 C9 H9 105.9
C8 C9 H9 105.9
C1 C9 H9 105.9
O3 C10 C9 111.3(2)
O3 C10 C11 104.8(3)
C9 C10 C11 118.6(3)
O3 C10 H10 107.2
C9 C10 H10 107.2
C11 C10 H10 107.2
N1 C11 C12 113.3(3)
N1 C11 C10 112.9(3)
C12 C11 C10 110.8(3)
N1 C11 H11 106.4
C12 C11 H11 106.4
C10 C11 H11 106.4
C13 C12 C11 115.5(3)
C13 C12 H12A 108.4
C11 C12 H12A 108.4
C13 C12 H12B 108.4
C11 C12 H12B 108.4
H12A C12 H12B 107.5
C14 C13 C18 117.2(3)
C14 C13 C12 121.9(3)
C18 C13 C12 120.9(3)
C13 C14 C15 122.2(3)
C13 C14 H14 118.9
C15 C14 H14 118.9
C16 C15 C14 119.2(3)
C16 C15 H15 120.4
C14 C15 H15 120.4
C15 C16 O4 124.8(3)
C15 C16 C17 119.7(3)
O4 C16 C17 115.6(3)
C18 C17 C16 120.0(3)
C18 C17 H17 120.0
C16 C17 H17 120.0
C17 C18 C13 121.7(3)
C17 C18 H18 119.1
C13 C18 H18 119.1
O2 C19 C20 108.1(3)
O2 C19 H19A 110.1
C20 C19 H19A 110.1
O2 C19 H19B 110.1
C20 C19 H19B 110.1
H19A C19 H19B 108.4
C25 C20 C21 117.5(4)
C25 C20 C19 121.4(4)
C21 C20 C19 121.1(4)
C22 C21 C20 121.1(4)
C22 C21 H21 119.4
C20 C21 H21 119.4
C21 C22 C23 120.1(5)
C21 C22 H22 119.9
C23 C22 H22 119.9
C24 C23 C22 119.4(5)
C24 C23 H23 120.3
C22 C23 H23 120.3
C23 C24 C25 120.9(5)
C23 C24 H24 119.5
C25 C24 H24 119.5
C20 C25 C24 121.0(4)
C20 C25 H25 119.5
C24 C25 H25 119.5
O3 C26 C27 110.3(3)
O3 C26 H26A 109.6
C27 C26 H26A 109.6
O3 C26 H26B 109.6
C27 C26 H26B 109.6
H26A C26 H26B 108.1
C28 C27 C32 118.2(4)
C28 C27 C26 118.7(4)
C32 C27 C26 123.1(4)
C27 C28 C29 120.7(5)
C27 C28 H28 119.6
C29 C28 H28 119.6
C30 C29 C28 121.0(5)
C30 C29 H29 119.5
C28 C29 H29 119.5
C29 C30 C31 120.0(5)
C29 C30 H30 120.0
C31 C30 H30 120.0
C30 C31 C32 119.4(5)
C30 C31 H31 120.3
C32 C31 H31 120.3
C27 C32 C31 120.6(4)
C27 C32 H32 119.7
C31 C32 H32 119.7
O4 C33 H33A 109.5
O4 C33 H33B 109.5
H33A C33 H33B 109.5
O4 C33 H33C 109.5
H33A C33 H33C 109.5
H33B C33 H33C 109.5
N2 N1 C11 115.6(3)
N3 N2 N1 171.7(4)
C1 O2 C19 113.8(3)
C26 O3 C10 115.5(2)
C16 O4 C33 118.4(3)

loop_
_geom_bond_atom_site_label_1
_geom_bond_atom_site_label_2
_geom_bond_distance
C1 O2 1.424(4)
C1 C2 1.513(4)
C1 C9 1.527(4)
C1 H1 0.9800
C2 C3 1.514(5)
C2 H2A 0.9700
C2 H2B 0.9700
C3 C4 1.513(5)
C3 H3A 0.9700
C3 H3B 0.9700
C4 C5 1.497(6)
C4 C8 1.515(4)
C4 C7 1.551(5)
C5 O1 1.194(5)
C5 C6 1.477(6)
C6 C7 1.508(5)
C6 H6A 0.9700
C6 H6B 0.9700
C7 H7A 0.9700
C7 H7B 0.9700
C8 C9 1.526(4)
C8 H8A 0.9700
C8 H8B 0.9700
C9 C10 1.521(4)
C9 H9 0.9800
C10 O3 1.431(4)
C10 C11 1.527(4)
C10 H10 0.9800
C11 N1 1.476(4)
C11 C12 1.527(4)
C11 H11 0.9800
C12 C13 1.500(4)
C12 H12A 0.9700
C12 H12B 0.9700
C13 C14 1.369(4)
C13 C18 1.378(4)
C14 C15 1.382(4)
C14 H14 0.9300
C15 C16 1.370(4)
C15 H15 0.9300
C16 O4 1.372(4)
C16 C17 1.374(4)
C17 C18 1.370(4)
C17 H17 0.9300
C18 H18 0.9300
C19 O2 1.433(4)
C19 C20 1.478(5)
C19 H19A 0.9700
C19 H19B 0.9700
C20 C25 1.370(5)
C20 C21 1.386(5)
C21 C22 1.366(6)
C21 H21 0.9300
C22 C23 1.370(6)
C22 H22 0.9300
C23 C24 1.346(6)
C23 H23 0.9300
C24 C25 1.373(5)
C24 H24 0.9300
C25 H25 0.9300
C26 O3 1.414(4)
C26 C27 1.498(5)
C26 H26A 0.9700
C26 H26B 0.9700
C27 C28 1.357(5)
C27 C32 1.366(5)
C28 C29 1.368(6)
C28 H28 0.9300
C29 C30 1.327(7)
C29 H29 0.9300
C30 C31 1.357(7)
C30 H30 0.9300
C31 C32 1.385(6)
C31 H31 0.9300
C32 H32 0.9300
C33 O4 1.418(4)
C33 H33A 0.9600
C33 H33B 0.9600
C33 H33C 0.9600
N1 N2 1.229(4)
N2 N3 1.131(4)

loop_
_geom_torsion_atom_site_label_1
_geom_torsion_atom_site_label_2
_geom_torsion_atom_site_label_3
_geom_torsion_atom_site_label_4
_geom_torsion
O2 C1 C2 C3 174.2(3)
C9 C1 C2 C3 53.8(4)
C1 C2 C3 C4 -53.2(4)
C2 C3 C4 C5 -75.2(4)
C2 C3 C4 C8 54.9(4)
C2 C3 C4 C7 -172.3(3)
C8 C4 C5 O1 -61.9(7)
C3 C4 C5 O1 65.7(7)
C7 C4 C5 O1 -178.9(6)
C8 C4 C5 C6 119.4(3)
C3 C4 C5 C6 -113.0(4)
C7 C4 C5 C6 2.4(3)
O1 C5 C6 C7 178.8(6)
C4 C5 C6 C7 -2.4(4)
C5 C6 C7 C4 2.3(3)
C5 C4 C7 C6 -2.3(3)
C8 C4 C7 C6 -118.1(4)
C3 C4 C7 C6 112.1(3)
C5 C4 C8 C9 70.9(4)
C3 C4 C8 C9 -58.7(4)
C7 C4 C8 C9 169.2(3)
C4 C8 C9 C10 -170.9(3)
C4 C8 C9 C1 59.7(3)
O2 C1 C9 C10 49.2(3)
C2 C1 C9 C10 172.7(3)
O2 C1 C9 C8 179.9(2)
C2 C1 C9 C8 -56.5(4)
C8 C9 C10 O3 39.7(4)
C1 C9 C10 O3 167.0(3)
C8 C9 C10 C11 -82.1(4)
C1 C9 C10 C11 45.3(4)
O3 C10 C11 N1 -69.9(3)
C9 C10 C11 N1 55.1(4)
O3 C10 C11 C12 58.5(3)
C9 C10 C11 C12 -176.6(3)
N1 C11 C12 C13 -67.8(4)
C10 C11 C12 C13 164.1(3)
C11 C12 C13 C14 89.2(4)
C11 C12 C13 C18 -93.5(4)
C18 C13 C14 C15 0.7(6)
C12 C13 C14 C15 178.1(3)
C13 C14 C15 C16 -1.6(6)
C14 C15 C16 O4 -177.1(3)
C14 C15 C16 C17 2.3(5)
C15 C16 C17 C18 -2.2(5)
O4 C16 C17 C18 177.2(3)
C16 C17 C18 C13 1.3(5)
C14 C13 C18 C17 -0.6(5)
C12 C13 C18 C17 -178.0(3)
O2 C19 C20 C25 86.6(4)
O2 C19 C20 C21 -94.8(4)
C25 C20 C21 C22 -0.6(6)
C19 C20 C21 C22 -179.3(4)
C20 C21 C22 C23 0.7(7)
C21 C22 C23 C24 -0.8(7)
C22 C23 C24 C25 0.7(7)
C21 C20 C25 C24 0.5(6)
C19 C20 C25 C24 179.2(4)
C23 C24 C25 C20 -0.6(7)
O3 C26 C27 C28 171.5(3)
O3 C26 C27 C32 -9.4(5)
C32 C27 C28 C29 -0.5(6)
C26 C27 C28 C29 178.6(4)
C27 C28 C29 C30 1.2(8)
C28 C29 C30 C31 -0.8(9)
C29 C30 C31 C32 -0.2(8)
C28 C27 C32 C31 -0.5(6)
C26 C27 C32 C31 -179.5(4)
C30 C31 C32 C27 0.8(7)
C12 C11 N1 N2 -57.5(4)
C10 C11 N1 N2 69.5(4)
C11 N1 N2 N3 175(2)
C2 C1 O2 C19 70.6(4)
C9 C1 O2 C19 -166.9(3)
C20 C19 O2 C1 162.9(3)
C27 C26 O3 C10 153.8(3)
C9 C10 O3 C26 72.3(4)
C11 C10 O3 C26 -158.2(3)
C15 C16 O4 C33 1.6(5)
C17 C16 O4 C33 -177.7(3)
